data_4510302
loop_
_publ_author_name
'Han, Shujuan'
'Wang, Ying'
'Pan, Shilie'
'Dong, Xiaoyu'
'Wu, Hongping'
'Han, Jian'
'Yang, Yun'
'Yu, Hongwei'
'Bai, Chunyan'

_publ_section_title
;
 Noncentrosymmetric versus Centrosymmetric: Influence of the
 Na+Substitution on Structural Transition and Second-Harmonic Generation
 Property
;
_journal_issue 4
_journal_name_full 'Crystal Growth &amp; Design'
_journal_page_first 1794
_journal_paper_doi 10.1021/cg4019103
_journal_volume 14
_journal_year 2014
_chemical_formula_sum 'B6 Br K2.87 Na0.13 O10'
_chemical_formula_weight 420.03
_chemical_name_common K2.87Na0.13B6O10Br
_chemical_name_systematic
; 
 ? 
;
_space_group_IT_number 160
_symmetry_cell_setting trigonal
_symmetry_space_group_name_Hall 'R 3 -2"'
_symmetry_space_group_name_H-M 'R 3 m :H'
_atom_sites_solution_primary direct
_atom_sites_solution_secondary difmap
_audit_creation_method SHELXL-97
_cell_angle_alpha 90.00
_cell_angle_beta 90.00
_cell_angle_gamma 120.00
_cell_formula_units_Z 3
_cell_length_a 10.071(3)
_cell_length_b 10.071(3)
_cell_length_c 8.824(4)
_cell_measurement_reflns_used 803
_cell_measurement_temperature 296(2)
_cell_measurement_theta_max 28.57
_cell_measurement_theta_min 3.28
_cell_volume 775.1(5)
_computing_cell_refinement 'Bruker SMART'
_computing_data_collection 'Bruker SMART'
_computing_data_reduction 'Bruker SAINT'
_computing_molecular_graphics 'Bruker SHELXTL'
_computing_publication_material 'Bruker SHELXTL'
_computing_structure_refinement 'SHELXL-97 (Sheldrick, 1997)'
_computing_structure_solution 'SHELXS-97 (Sheldrick, 1990)'
_diffrn_ambient_temperature 296(2)
_diffrn_measured_fraction_theta_full 0.968
_diffrn_measured_fraction_theta_max 0.968
_diffrn_measurement_device_type 'CCD area detector'
_diffrn_measurement_method 'phi and omega scans'
_diffrn_radiation_monochromator graphite
_diffrn_radiation_source 'fine-focus sealed tube'
_diffrn_radiation_type MoK\a
_diffrn_radiation_wavelength 0.71073
_diffrn_reflns_av_R_equivalents 0.0320
_diffrn_reflns_av_sigmaI/netI 0.0536
_diffrn_reflns_limit_h_max 12
_diffrn_reflns_limit_h_min -13
_diffrn_reflns_limit_k_max 13
_diffrn_reflns_limit_k_min -5
_diffrn_reflns_limit_l_max 12
_diffrn_reflns_limit_l_min -12
_diffrn_reflns_number 1709
_diffrn_reflns_theta_full 29.57
_diffrn_reflns_theta_max 29.57
_diffrn_reflns_theta_min 3.28
_exptl_absorpt_coefficient_mu 5.185
_exptl_absorpt_correction_T_max 0.7459
_exptl_absorpt_correction_T_min 0.5419
_exptl_absorpt_correction_type numerical
_exptl_absorpt_process_details face-indexed
_exptl_crystal_colour colorless
_exptl_crystal_density_diffrn 2.700
_exptl_crystal_density_method 'not measured'
_exptl_crystal_description block
_exptl_crystal_F_000 603
_exptl_crystal_size_max 0.152
_exptl_crystal_size_mid 0.085
_exptl_crystal_size_min 0.08
_refine_diff_density_max 0.365
_refine_diff_density_min -0.506
_refine_diff_density_rms 0.091
_refine_ls_abs_structure_details 'Flack H D (1983), Acta Cryst. A39, 876-881'
_refine_ls_abs_structure_Flack 0.00
_refine_ls_extinction_coef 0.0096(13)
_refine_ls_extinction_expression Fc^*^=kFc[1+0.001xFc^2^\l^3^/sin(2\q)]^-1/4^
_refine_ls_extinction_method SHELXL
_refine_ls_goodness_of_fit_ref 1.091
_refine_ls_matrix_type full
_refine_ls_number_parameters 36
_refine_ls_number_reflns 528
_refine_ls_number_restraints 1
_refine_ls_restrained_S_all 1.090
_refine_ls_R_factor_all 0.0453
_refine_ls_R_factor_gt 0.0424
_refine_ls_shift/su_max 0.001
_refine_ls_shift/su_mean 0.000
_refine_ls_structure_factor_coef Fsqd
_refine_ls_weighting_details 'calc w=1/[\s^2^(Fo^2^)+(0.0361P)^2^+7.0980P] where P=(Fo^2^+2Fc^2^)/3'
_refine_ls_weighting_scheme calc
_refine_ls_wR_factor_gt 0.0981
_refine_ls_wR_factor_ref 0.1002
_reflns_number_gt 492
_reflns_number_total 528
_reflns_threshold_expression >2sigma(I)
_cod_data_source_file cg4019103_si_006.cif
_cod_data_source_block 1
_cod_depositor_comments
;
The following automatic conversions were performed:

'_symmetry_cell_setting' value 'Trigonal' changed to 'trigonal'
according to
/usr/data/users/saulius/automatic-downloads/current/ACS/lib/dictionaries/cif_core.dic
dictionary named 'cif_core.dic' version 2.4.2 from 2011-04-26.

Automatic conversion script
Id: cif_fix_values 2281 2013-09-26 08:29:07Z andrius 
;
_cod_original_sg_symbol_H-M R3m
_cod_database_code 4510302

loop_
_symmetry_equiv_pos_as_xyz
'x, y, z'
'-y, x-y, z'
'-x+y, -x, z'
'-y, -x, z'
'-x+y, y, z'
'x, x-y, z'
'x+2/3, y+1/3, z+1/3'
'-y+2/3, x-y+1/3, z+1/3'
'-x+y+2/3, -x+1/3, z+1/3'
'-y+2/3, -x+1/3, z+1/3'
'-x+y+2/3, y+1/3, z+1/3'
'x+2/3, x-y+1/3, z+1/3'
'x+1/3, y+2/3, z+2/3'
'-y+1/3, x-y+2/3, z+2/3'
'-x+y+1/3, -x+2/3, z+2/3'
'-y+1/3, -x+2/3, z+2/3'
'-x+y+1/3, y+2/3, z+2/3'
'x+1/3, x-y+2/3, z+2/3'

loop_
_atom_site_label
_atom_site_type_symbol
_atom_site_fract_x
_atom_site_fract_y
_atom_site_fract_z
_atom_site_U_iso_or_equiv
_atom_site_adp_type
_atom_site_occupancy
_atom_site_symmetry_multiplicity
_atom_site_calc_flag
_atom_site_refinement_flags
Na1 Na 0.84690(9) 0.69380(19) 0.30111(17) 0.0177(6) Uani 0.042(19) 2 d SP
K1 K 0.84690(9) 0.69380(19) 0.30111(17) 0.0177(6) Uani 0.958(19) 2 d SP
B1 B 0.6324 0.8162 0.4124 0.010 Uani 1 2 d S
B2 B 0.4208(4) 0.5792(4) 0.2977(8) 0.0063(14) Uani 1 2 d S
O1 O 0.3333 0.6667 0.3037(8) 0.0049(14) Uani 1 6 d S
O2 O 0.5669(4) 0.6663(4) 0.3764(4) 0.0119(8) Uani 1 1 d .
O3 O 0.7773(6) 0.8887(3) 0.4741(5) 0.0121(10) Uani 1 2 d S
Br1 Br 1.0000 1.0000 0.08127(14) 0.0256(4) Uani 1 6 d S

loop_
_atom_site_aniso_label
_atom_site_aniso_U_11
_atom_site_aniso_U_22
_atom_site_aniso_U_33
_atom_site_aniso_U_23
_atom_site_aniso_U_13
_atom_site_aniso_U_12
Na1 0.0145(7) 0.0211(9) 0.0197(8) -0.0038(6) -0.0019(3) 0.0106(5)
K1 0.0145(7) 0.0211(9) 0.0197(8) -0.0038(6) -0.0019(3) 0.0106(5)
B1 0.007 0.013 0.006 -0.001 -0.001 0.004
B2 0.003(2) 0.003(2) 0.013(3) -0.0009(12) 0.0009(12) 0.001(3)
O1 0.002(2) 0.002(2) 0.010(3) 0.000 0.000 0.0012(11)
O2 0.0084(17) 0.0087(17) 0.0196(16) -0.0022(13) -0.0053(12) 0.0050(14)
O3 0.007(2) 0.0154(18) 0.011(2) -0.0007(8) -0.0013(17) 0.0033(11)
Br1 0.0236(6) 0.0236(6) 0.0296(7) 0.000 0.000 0.0118(3)

loop_
_atom_type_symbol
_atom_type_description
_atom_type_scat_dispersion_real
_atom_type_scat_dispersion_imag
_atom_type_scat_source
B B 0.0013 0.0007 'International Tables Vol C Tables 4.2.6.8 and 6.1.1.4'
O O 0.0106 0.0060 'International Tables Vol C Tables 4.2.6.8 and 6.1.1.4'
Na Na 0.0362 0.0249 'International Tables Vol C Tables 4.2.6.8 and 6.1.1.4'
K K 0.2009 0.2494 'International Tables Vol C Tables 4.2.6.8 and 6.1.1.4'
Br Br -0.2901 2.4595 'International Tables Vol C Tables 4.2.6.8 and 6.1.1.4'

loop_
_geom_angle_atom_site_label_1
_geom_angle_atom_site_label_2
_geom_angle_atom_site_label_3
_geom_angle
_geom_angle_site_symmetry_1
_geom_angle_site_symmetry_3
O2 Na1 O2 150.47(16) 5_655 .
O2 Na1 O2 124.65(14) 5_655 14_654
O2 Na1 O2 75.78(5) . 14_654
O2 Na1 O2 75.78(5) 5_655 18_554
O2 Na1 O2 124.65(14) . 18_554
O2 Na1 O2 49.79(15) 14_654 18_554
O2 Na1 O3 49.42(12) 5_655 2_765
O2 Na1 O3 119.74(13) . 2_765
O2 Na1 O3 157.80(12) 14_654 2_765
O2 Na1 O3 115.25(12) 18_554 2_765
O2 Na1 O3 119.74(13) 5_655 .
O2 Na1 O3 49.42(12) . .
O2 Na1 O3 115.26(12) 14_654 .
O2 Na1 O3 157.80(12) 18_554 .
O3 Na1 O3 72.7(2) 2_765 .
O2 Na1 B1 25.48(8) 5_655 2_765
O2 Na1 B1 144.22(9) . 2_765
O2 Na1 B1 139.81(9) 14_654 2_765
O2 Na1 B1 91.01(7) 18_554 2_765
O3 Na1 B1 26.05(10) 2_765 2_765
O3 Na1 B1 98.78(11) . 2_765
O2 Na1 Br1 81.08(8) 5_655 7_445
O2 Na1 Br1 81.08(8) . 7_445
O2 Na1 Br1 82.57(8) 14_654 7_445
O2 Na1 Br1 82.57(8) 18_554 7_445
O3 Na1 Br1 114.05(9) 2_765 7_445
O3 Na1 Br1 114.05(9) . 7_445
B1 Na1 Br1 103.27(3) 2_765 7_445
O2 Na1 Br1 102.17(8) 5_655 .
O2 Na1 Br1 102.17(8) . .
O2 Na1 Br1 80.82(9) 14_654 .
O2 Na1 Br1 80.82(9) 18_554 .
O3 Na1 Br1 80.30(9) 2_765 .
O3 Na1 Br1 80.30(9) . .
B1 Na1 Br1 84.76(4) 2_765 .
Br1 Na1 Br1 161.67(6) 7_445 .
O2 Na1 Na1 41.81(8) 5_655 8_655
O2 Na1 Na1 109.32(9) . 8_655
O2 Na1 Na1 129.77(9) 14_654 8_655
O2 Na1 Na1 99.86(8) 18_554 8_655
O3 Na1 Na1 63.25(8) 2_765 8_655
O3 Na1 Na1 102.11(9) . 8_655
B1 Na1 Na1 55.47(2) 2_765 8_655
Br1 Na1 Na1 50.99(4) 7_445 8_655
Br1 Na1 Na1 140.18(5) . 8_655
O2 Na1 K1 41.81(8) 5_655 8_655
O2 Na1 K1 109.32(9) . 8_655
O2 Na1 K1 129.77(9) 14_654 8_655
O2 Na1 K1 99.86(8) 18_554 8_655
O3 Na1 K1 63.25(8) 2_765 8_655
O3 Na1 K1 102.11(9) . 8_655
B1 Na1 K1 55.47(2) 2_765 8_655
Br1 Na1 K1 50.99(4) 7_445 8_655
Br1 Na1 K1 140.18(5) . 8_655
Na1 Na1 K1 0.00(3) 8_655 8_655
O2 Na1 K1 145.69(9) 5_655 14_654
O2 Na1 K1 63.83(8) . 14_654
O2 Na1 K1 41.51(7) 14_654 14_654
O2 Na1 K1 78.62(8) 18_554 14_654
O3 Na1 K1 127.65(11) 2_765 14_654
O3 Na1 K1 80.45(10) . 14_654
B1 Na1 K1 135.44(6) 2_765 14_654
Br1 Na1 K1 117.82(5) 7_445 14_654
Br1 Na1 K1 50.96(4) . 14_654
Na1 Na1 K1 168.68(8) 8_655 14_654
K1 Na1 K1 168.68(8) 8_655 14_654
O2 B1 O2 122.0(3) 6_565 .
O2 B1 O3 118.84(14) 6_565 .
O2 B1 O3 118.84(14) . .
O2 B1 K1 62.19(15) 6_565 3_675
O2 B1 K1 145.58(15) . 3_675
O3 B1 K1 64.88(11) . 3_675
O2 B1 Na1 62.19(15) 6_565 3_675
O2 B1 Na1 145.58(15) . 3_675
O3 B1 Na1 64.88(11) . 3_675
K1 B1 Na1 0.00(6) 3_675 3_675
O2 B1 K1 133.21(15) 6_565 9_565
O2 B1 K1 47.78(15) . 9_565
O3 B1 K1 92.90(12) . 9_565
K1 B1 K1 157.50(4) 3_675 9_565
Na1 B1 K1 157.50(4) 3_675 9_565
O2 B1 K1 47.78(15) 6_565 7_455
O2 B1 K1 133.21(15) . 7_455
O3 B1 K1 92.90(12) . 7_455
K1 B1 K1 77.217(16) 3_675 7_455
Na1 B1 K1 77.217(16) 3_675 7_455
K1 B1 K1 101.71(6) 9_565 7_455
O3 B2 O2 110.8(4) 14_654 .
O3 B2 O2 110.8(4) 14_654 4_665
O2 B2 O2 107.3(6) . 4_665
O3 B2 O1 108.7(6) 14_654 .
O2 B2 O1 109.6(4) . .
O2 B2 O1 109.6(4) 4_665 .
O3 B2 K1 134.7(4) 14_654 9_565
O2 B2 K1 54.0(3) . 9_565
O2 B2 K1 54.0(3) 4_665 9_565
O1 B2 K1 116.6(5) . 9_565
B2 O1 B2 119.88(5) 3_565 2_665
B2 O1 B2 119.88(5) 3_565 .
B2 O1 B2 119.88(5) 2_665 .
B1 O2 B2 124.6(4) . .
B1 O2 Na1 92.33(18) . .
B2 O2 Na1 128.0(4) . .
B1 O2 K1 111.24(18) . 9_565
B2 O2 K1 100.9(3) . 9_565
Na1 O2 K1 96.69(10) . 9_565
B1 O2 Na1 111.24(18) . 9_565
B2 O2 Na1 100.9(3) . 9_565
Na1 O2 Na1 96.69(10) . 9_565
K1 O2 Na1 0.00(3) 9_565 9_565
B1 O3 B2 130.0(5) . 9_565
B1 O3 K1 89.07(15) . 3_675
B2 O3 K1 116.98(18) 9_565 3_675
B1 O3 Na1 89.07(15) . 3_675
B2 O3 Na1 116.98(18) 9_565 3_675
K1 O3 Na1 0.00(8) 3_675 3_675
B1 O3 Na1 89.07(15) . .
B2 O3 Na1 116.98(18) 9_565 .
K1 O3 Na1 109.23(17) 3_675 .
Na1 O3 Na1 109.23(17) 3_675 .
K1 Br1 Na1 0.000(4) 14_654 14_654
K1 Br1 K1 111.21(3) 14_654 13_554
Na1 Br1 K1 111.21(3) 14_654 13_554
K1 Br1 Na1 111.21(3) 14_654 13_554
Na1 Br1 Na1 111.21(3) 14_654 13_554
K1 Br1 Na1 0.00(6) 13_554 13_554
K1 Br1 K1 111.21(3) 14_654 15_664
Na1 Br1 K1 111.21(3) 14_654 15_664
K1 Br1 K1 111.21(3) 13_554 15_664
Na1 Br1 K1 111.21(3) 13_554 15_664
K1 Br1 Na1 111.21(3) 14_654 15_664
Na1 Br1 Na1 111.21(3) 14_654 15_664
K1 Br1 Na1 111.21(3) 13_554 15_664
Na1 Br1 Na1 111.21(3) 13_554 15_664
K1 Br1 Na1 0.00(5) 15_664 15_664
K1 Br1 K1 161.67(6) 14_654 2_765
Na1 Br1 K1 161.67(6) 14_654 2_765
K1 Br1 K1 78.050(17) 13_554 2_765
Na1 Br1 K1 78.050(17) 13_554 2_765
K1 Br1 K1 78.050(17) 15_664 2_765
Na1 Br1 K1 78.050(17) 15_664 2_765
K1 Br1 Na1 161.67(6) 14_654 2_765
Na1 Br1 Na1 161.67(6) 14_654 2_765
K1 Br1 Na1 78.050(17) 13_554 2_765
Na1 Br1 Na1 78.050(17) 13_554 2_765
K1 Br1 Na1 78.050(17) 15_664 2_765
Na1 Br1 Na1 78.050(17) 15_664 2_765
K1 Br1 Na1 0.00(4) 2_765 2_765
K1 Br1 K1 78.051(17) 14_654 3_675
Na1 Br1 K1 78.051(17) 14_654 3_675
K1 Br1 K1 78.051(17) 13_554 3_675
Na1 Br1 K1 78.051(17) 13_554 3_675
K1 Br1 K1 161.67(6) 15_664 3_675
Na1 Br1 K1 161.67(6) 15_664 3_675
K1 Br1 K1 88.96(5) 2_765 3_675
Na1 Br1 K1 88.96(5) 2_765 3_675
K1 Br1 Na1 78.051(17) 14_654 3_675
Na1 Br1 Na1 78.051(17) 14_654 3_675
K1 Br1 Na1 78.051(17) 13_554 3_675
Na1 Br1 Na1 78.051(17) 13_554 3_675
K1 Br1 Na1 161.67(6) 15_664 3_675
Na1 Br1 Na1 161.67(6) 15_664 3_675
K1 Br1 Na1 88.96(5) 2_765 3_675
Na1 Br1 Na1 88.96(5) 2_765 3_675
K1 Br1 Na1 0.00(2) 3_675 3_675
K1 Br1 Na1 78.050(17) 14_654 .
Na1 Br1 Na1 78.050(17) 14_654 .
K1 Br1 Na1 161.67(6) 13_554 .
Na1 Br1 Na1 161.67(6) 13_554 .
K1 Br1 Na1 78.050(17) 15_664 .
Na1 Br1 Na1 78.050(17) 15_664 .
K1 Br1 Na1 88.96(5) 2_765 .
Na1 Br1 Na1 88.96(5) 2_765 .
K1 Br1 Na1 88.96(5) 3_675 .
Na1 Br1 Na1 88.96(5) 3_675 .

loop_
_geom_bond_atom_site_label_1
_geom_bond_atom_site_label_2
_geom_bond_distance
_geom_bond_site_symmetry_2
Na1 O2 2.773(4) 5_655
Na1 O2 2.773(4) .
Na1 O2 2.789(4) 14_654
Na1 O2 2.789(4) 18_554
Na1 O3 2.837(3) 2_765
Na1 O3 2.837(3) .
Na1 B1 3.1326(10) 2_765
Na1 Br1 3.2995(19) 7_445
Na1 Br1 3.301(2) .
Na1 Na1 4.1559(12) 8_655
Na1 K1 4.1559(12) 8_655
Na1 K1 4.1559(12) 14_654
B1 O2 1.349(4) 6_565
B1 O2 1.349(4) .
B1 O3 1.376(5) .
B1 K1 3.1326(10) 3_675
B1 Na1 3.1326(10) 3_675
B1 K1 3.5107(14) 9_565
B1 K1 3.5107(14) 7_455
B2 O3 1.446(9) 14_654
B2 O2 1.458(5) .
B2 O2 1.458(5) 4_665
B2 O1 1.527(7) .
B2 K1 3.384(8) 9_565
O1 B2 1.527(7) 3_565
O1 B2 1.527(7) 2_665
O2 K1 2.789(4) 9_565
O2 Na1 2.789(4) 9_565
O3 B2 1.446(9) 9_565
O3 K1 2.837(3) 3_675
O3 Na1 2.837(3) 3_675
Br1 K1 3.2995(19) 14_654
Br1 Na1 3.2995(19) 14_654
Br1 K1 3.2995(19) 13_554
Br1 Na1 3.2995(19) 13_554
Br1 K1 3.2995(19) 15_664
Br1 Na1 3.2995(19) 15_664
Br1 K1 3.301(2) 2_765
Br1 Na1 3.301(2) 2_765
Br1 K1 3.301(2) 3_675
Br1 Na1 3.301(2) 3_675
